data_4036413
loop_
_publ_author_name
'Bai, Yihui'
'Yin, Jing'
'Liu, Zhicheng'
'Zhu, Gangguo'

_publ_section_title
;
 Construction of 1-Naphthols via Benzannulation Based on the Reaction of
 Aryl tert-Butyl Ynol Ethers with Ynamides or Ynol Ethers.
;
_journal_issue 20
_journal_name_full 'The Journal of organic chemistry'
_journal_page_first 10226
_journal_page_last 10233
_journal_paper_doi 10.1021/acs.joc.5b01858
_journal_volume 80
_journal_year 2015
_chemical_formula_moiety C18H16O2
_chemical_formula_sum 'C18 H16 O2'
_chemical_formula_weight 264.31
_space_group_IT_number 14
_space_group_name_Hall '-P 2yn'
_space_group_name_H-M_alt 'P 1 21/n 1'
_symmetry_cell_setting monoclinic
_symmetry_space_group_name_H-M 'P 1 21/n 1'
_atom_sites_solution_hydrogens geom
_atom_sites_solution_primary direct
_atom_sites_solution_secondary difmap
_audit_creation_method SHELXL-97
_cell_angle_alpha 90.00
_cell_angle_beta 96.624(3)
_cell_angle_gamma 90.00
_cell_formula_units_Z 8
_cell_length_a 12.9443(8)
_cell_length_b 10.3400(6)
_cell_length_c 21.8826(13)
_cell_measurement_reflns_used 19243
_cell_measurement_temperature 296(2)
_cell_measurement_theta_max 24.061
_cell_measurement_theta_min 2.215
_cell_volume 2909.3(3)
_computing_cell_refinement 'Bruker SMART'
_computing_data_collection 'Bruker SMART'
_computing_data_reduction 'Bruker SAINT'
_computing_molecular_graphics 'Bruker SHELXTL'
_computing_publication_material 'Bruker SHELXTL'
_computing_structure_refinement 'SHELXL-97 (Sheldrick, 1997)'
_computing_structure_solution 'SHELXS-97 (Sheldrick, 1990)'
_diffrn_ambient_temperature 296(2)
_diffrn_detector_area_resol_mean '\w scan'
_diffrn_measured_fraction_theta_full 0.987
_diffrn_measured_fraction_theta_max 0.987
_diffrn_measurement_device_type 'CCD area detector'
_diffrn_measurement_method 'phi and omega scans'
_diffrn_radiation_monochromator graphite
_diffrn_radiation_source 'fine-focus sealed tube'
_diffrn_radiation_type MoK\a
_diffrn_radiation_wavelength 0.71073
_diffrn_reflns_av_R_equivalents 0.0905
_diffrn_reflns_av_sigmaI/netI 0.0413
_diffrn_reflns_limit_h_max 16
_diffrn_reflns_limit_h_min -16
_diffrn_reflns_limit_k_max 13
_diffrn_reflns_limit_k_min -13
_diffrn_reflns_limit_l_max 28
_diffrn_reflns_limit_l_min -28
_diffrn_reflns_number 92225
_diffrn_reflns_theta_full 27.43
_diffrn_reflns_theta_max 27.43
_diffrn_reflns_theta_min 1.87
_diffrn_standards_decay_% none
_diffrn_standards_interval_count 150
_diffrn_standards_number 2
_exptl_absorpt_coefficient_mu 0.078
_exptl_absorpt_correction_T_max .985
_exptl_absorpt_correction_T_min .981
_exptl_absorpt_correction_type none
_exptl_crystal_colour COLORLESS
_exptl_crystal_density_diffrn 1.207
_exptl_crystal_density_method 'not measured'
_exptl_crystal_description BLOCK
_exptl_crystal_F_000 1120
_exptl_crystal_size_max .3
_exptl_crystal_size_mid .2
_exptl_crystal_size_min .2
_refine_diff_density_max 0.253
_refine_diff_density_min -0.419
_refine_diff_density_rms 0.100
_refine_ls_extinction_method none
_refine_ls_goodness_of_fit_ref 1.071
_refine_ls_hydrogen_treatment mixed
_refine_ls_matrix_type full
_refine_ls_number_parameters 365
_refine_ls_number_reflns 6554
_refine_ls_number_restraints 0
_refine_ls_restrained_S_all 1.071
_refine_ls_R_factor_all 0.1166
_refine_ls_R_factor_gt 0.0739
_refine_ls_shift/su_max 0.095
_refine_ls_shift/su_mean 0.005
_refine_ls_structure_factor_coef Fsqd
_refine_ls_weighting_details 'calc w=1/[\s^2^(Fo^2^)+(0.0881P)^2^+2.0072P] where P=(Fo^2^+2Fc^2^)/3'
_refine_ls_weighting_scheme calc
_refine_ls_wR_factor_gt 0.1831
_refine_ls_wR_factor_ref 0.2278
_reflns_number_gt 4257
_reflns_number_total 6554
_reflns_threshold_expression >2sigma(I)
_cod_data_source_file jo5b01858_si_003.cif
_cod_data_source_block yj499
_cod_depositor_comments
;
The following automatic conversions were performed:

data item '_symmetry_cell_setting' value 'Monoclinic' was changed to
'monoclinic' in accordance with the
/home/saulius/struct/COD-crude-data/automatic-downloads/DataCite-retrospective/ACS/depositions/lib/dictionaries/cif_core.dic
dictionary named 'cif_core.dic' version 2.4.2 last updated on
2011-04-26.

Automatic conversion script
Id: cif_fix_values 6909 2019-04-08 15:41:33Z antanas 
;
_cod_original_sg_symbol_H-M P2(1)/n
_cod_database_code 4036413

loop_
_symmetry_equiv_pos_as_xyz
'x, y, z'
'-x+1/2, y+1/2, -z+1/2'
'-x, -y, -z'
'x-1/2, -y-1/2, z-1/2'

loop_
_atom_site_label
_atom_site_type_symbol
_atom_site_fract_x
_atom_site_fract_y
_atom_site_fract_z
_atom_site_U_iso_or_equiv
_atom_site_adp_type
_atom_site_occupancy
_atom_site_symmetry_multiplicity
_atom_site_calc_flag
_atom_site_refinement_flags
O1 O 0.92016(15) 0.4362(2) 0.22676(9) 0.0664(6) Uani 1 1 d .
O11 O 1.14250(15) 0.4506(2) 0.29533(9) 0.0634(5) Uani 1 1 d .
H11A H 1.0974 0.4309 0.2675 0.095 Uiso 1 1 calc R
O12 O 1.36580(14) 0.2947(2) 0.15492(8) 0.0593(5) Uani 1 1 d .
O2 O 0.57378(14) 0.5855(2) 0.18442(9) 0.0675(6) Uani 1 1 d .
C108 C 1.25404(18) 0.3676(2) 0.22426(10) 0.0430(5) Uani 1 1 d .
C109 C 1.23649(19) 0.4034(2) 0.28254(11) 0.0461(6) Uani 1 1 d .
C107 C 1.3549(2) 0.3205(2) 0.21484(11) 0.0467(6) Uani 1 1 d .
C10 C 0.82463(19) 0.4777(2) 0.31076(11) 0.0455(6) Uani 1 1 d .
C111 C 1.16941(19) 0.3714(2) 0.17176(11) 0.0462(6) Uani 1 1 d .
C110 C 1.3140(2) 0.3928(2) 0.33356(11) 0.0488(6) Uani 1 1 d .
C7 C 0.6525(2) 0.5570(3) 0.22902(12) 0.0517(6) Uani 1 1 d .
C5 C 0.7323(2) 0.5247(3) 0.33245(12) 0.0511(6) Uani 1 1 d .
C8 C 0.74463(19) 0.5126(2) 0.20525(11) 0.0473(6) Uani 1 1 d .
C9 C 0.82766(19) 0.4764(2) 0.24596(11) 0.0469(6) Uani 1 1 d .
C1 C 0.9077(2) 0.4361(3) 0.35324(12) 0.0558(7) Uani 1 1 d .
H1B H 0.9683 0.4061 0.3390 0.067 Uiso 1 1 calc R
C106 C 1.4317(2) 0.3093(3) 0.26274(12) 0.0544(6) Uani 1 1 d .
H10A H 1.4969 0.2786 0.2559 0.065 Uiso 1 1 calc R
C2 C 0.9012(2) 0.4389(3) 0.41515(13) 0.0643(8) Uani 1 1 d .
H2A H 0.9563 0.4094 0.4427 0.077 Uiso 1 1 calc R
C105 C 1.4123(2) 0.3442(3) 0.32263(11) 0.0524(6) Uani 1 1 d .
C6 C 0.6471(2) 0.5640(3) 0.29077(13) 0.0583(7) Uani 1 1 d .
H6A H 0.5871 0.5949 0.3054 0.070 Uiso 1 1 calc R
C116 C 1.1264(2) 0.4858(3) 0.14864(13) 0.0605(7) Uani 1 1 d .
H11B H 1.1504 0.5642 0.1656 0.073 Uiso 1 1 calc R
C11 C 0.74815(19) 0.5084(3) 0.13750(11) 0.0532(6) Uani 1 1 d .
C4 C 0.7299(2) 0.5277(3) 0.39708(13) 0.0665(8) Uani 1 1 d .
H4A H 0.6708 0.5589 0.4127 0.080 Uiso 1 1 calc R
C21 C 0.4772(2) 0.6309(3) 0.20214(15) 0.0629(7) Uani 1 1 d .
H21A H 0.4867 0.7139 0.2227 0.075 Uiso 1 1 calc R
H21B H 0.4500 0.5700 0.2300 0.075 Uiso 1 1 calc R
C101 C 1.2966(3) 0.4247(3) 0.39404(12) 0.0700(9) Uani 1 1 d .
H10B H 1.2317 0.4553 0.4016 0.084 Uiso 1 1 calc R
C112 C 1.1305(2) 0.2561(3) 0.14566(13) 0.0634(7) Uani 1 1 d .
H11C H 1.1581 0.1779 0.1608 0.076 Uiso 1 1 calc R
C104 C 1.4906(3) 0.3345(4) 0.37353(14) 0.0725(9) Uani 1 1 d .
H10C H 1.5567 0.3059 0.3673 0.087 Uiso 1 1 calc R
C121 C 1.4667(2) 0.2577(3) 0.14055(13) 0.0677(8) Uani 1 1 d .
H12A H 1.4870 0.1756 0.1597 0.081 Uiso 1 1 calc R
H12B H 1.5178 0.3224 0.1553 0.081 Uiso 1 1 calc R
C3 C 0.8114(3) 0.4864(3) 0.43660(13) 0.0717(9) Uani 1 1 d .
H3A H 0.8073 0.4898 0.4787 0.086 Uiso 1 1 calc R
C115 C 1.0464(3) 0.4845(4) 0.09958(15) 0.0802(11) Uani 1 1 d .
H11D H 1.0177 0.5619 0.0841 0.096 Uiso 1 1 calc R
C16 C 0.7582(2) 0.6229(4) 0.10471(14) 0.0722(9) Uani 1 1 d .
H16A H 0.7629 0.7017 0.1253 0.087 Uiso 1 1 calc R
C22 C 0.4040(3) 0.6438(3) 0.14432(17) 0.0793(10) Uani 1 1 d .
H22A H 0.3380 0.6748 0.1541 0.119 Uiso 1 1 calc R
H22B H 0.3950 0.5610 0.1246 0.119 Uiso 1 1 calc R
H22C H 0.4321 0.7038 0.1171 0.119 Uiso 1 1 calc R
C103 C 1.4706(3) 0.3663(4) 0.43119(14) 0.0887(12) Uani 1 1 d .
H10D H 1.5225 0.3577 0.4640 0.106 Uiso 1 1 calc R
C114 C 1.0107(3) 0.3694(5) 0.07455(15) 0.0876(12) Uani 1 1 d .
H11E H 0.9583 0.3687 0.0417 0.105 Uiso 1 1 calc R
C102 C 1.3730(3) 0.4117(4) 0.44158(14) 0.0902(12) Uani 1 1 d .
H10E H 1.3600 0.4333 0.4813 0.108 Uiso 1 1 calc R
C14 C 0.7508(3) 0.5057(6) 0.01084(15) 0.1026(16) Uani 1 1 d .
H14A H 0.7515 0.5049 -0.0316 0.123 Uiso 1 1 calc R
C122 C 1.4595(3) 0.2465(4) 0.07188(15) 0.0926(12) Uani 1 1 d .
H12C H 1.5260 0.2221 0.0602 0.139 Uiso 1 1 calc R
H12D H 1.4390 0.3283 0.0535 0.139 Uiso 1 1 calc R
H12E H 1.4088 0.1820 0.0579 0.139 Uiso 1 1 calc R
C113 C 1.0517(3) 0.2561(4) 0.09774(15) 0.0837(10) Uani 1 1 d .
H11F H 1.0264 0.1780 0.0811 0.100 Uiso 1 1 calc R
C15 C 0.7611(3) 0.6193(5) 0.04208(17) 0.0950(13) Uani 1 1 d .
H15A H 0.7702 0.6957 0.0209 0.114 Uiso 1 1 calc R
C12 C 0.7386(3) 0.3938(4) 0.10557(14) 0.0743(9) Uani 1 1 d .
H12F H 0.7316 0.3167 0.1266 0.089 Uiso 1 1 calc R
C13 C 0.7394(3) 0.3922(5) 0.04179(18) 0.0970(13) Uani 1 1 d .
H13A H 0.7322 0.3144 0.0204 0.116 Uiso 1 1 calc R
H1A H 0.911(3) 0.437(3) 0.1899(17) 0.083(12) Uiso 1 1 d .

loop_
_atom_site_aniso_label
_atom_site_aniso_U_11
_atom_site_aniso_U_22
_atom_site_aniso_U_33
_atom_site_aniso_U_23
_atom_site_aniso_U_13
_atom_site_aniso_U_12
O1 0.0508(11) 0.1105(17) 0.0404(11) 0.0025(11) 0.0164(9) 0.0202(11)
O11 0.0569(11) 0.0875(14) 0.0493(10) -0.0122(10) 0.0214(9) 0.0029(10)
O12 0.0549(11) 0.0834(13) 0.0417(10) -0.0104(9) 0.0141(8) 0.0173(9)
O2 0.0489(11) 0.0989(16) 0.0560(11) 0.0013(11) 0.0119(9) 0.0177(10)
C108 0.0480(13) 0.0443(12) 0.0381(12) -0.0024(9) 0.0119(10) -0.0015(10)
C109 0.0496(14) 0.0499(13) 0.0413(13) -0.0043(10) 0.0162(10) -0.0060(11)
C107 0.0525(14) 0.0486(13) 0.0407(13) -0.0024(10) 0.0121(11) 0.0046(11)
C10 0.0463(13) 0.0530(14) 0.0395(12) 0.0024(10) 0.0144(10) 0.0000(11)
C111 0.0467(13) 0.0590(15) 0.0355(12) -0.0009(10) 0.0162(10) 0.0046(11)
C110 0.0584(15) 0.0531(14) 0.0367(12) -0.0015(10) 0.0133(11) -0.0138(12)
C7 0.0451(14) 0.0601(15) 0.0513(15) 0.0016(12) 0.0117(11) 0.0060(11)
C5 0.0526(15) 0.0580(15) 0.0458(14) -0.0007(11) 0.0196(11) 0.0017(12)
C8 0.0438(13) 0.0588(15) 0.0411(13) 0.0003(11) 0.0131(10) 0.0021(11)
C9 0.0421(13) 0.0595(14) 0.0420(13) 0.0006(11) 0.0175(10) 0.0026(11)
C1 0.0523(15) 0.0711(18) 0.0466(14) 0.0042(12) 0.0168(12) 0.0049(13)
C106 0.0517(15) 0.0662(16) 0.0465(14) 0.0000(12) 0.0101(12) 0.0080(13)
C2 0.0647(18) 0.086(2) 0.0426(14) 0.0075(14) 0.0092(13) 0.0061(15)
C105 0.0587(16) 0.0575(15) 0.0405(13) 0.0069(11) 0.0040(11) -0.0070(12)
C6 0.0475(15) 0.0773(19) 0.0541(16) 0.0002(13) 0.0223(12) 0.0109(13)
C116 0.0636(17) 0.0687(18) 0.0529(15) 0.0051(13) 0.0225(13) 0.0128(14)
C11 0.0407(13) 0.0794(18) 0.0406(13) 0.0016(13) 0.0090(10) 0.0058(12)
C4 0.0656(18) 0.090(2) 0.0482(16) -0.0014(15) 0.0273(14) 0.0089(16)
C21 0.0490(15) 0.0629(17) 0.079(2) 0.0025(14) 0.0152(14) 0.0115(13)
C101 0.074(2) 0.099(2) 0.0400(14) -0.0138(15) 0.0193(14) -0.0218(17)
C112 0.0700(18) 0.0709(19) 0.0489(15) -0.0036(13) 0.0054(13) -0.0030(15)
C104 0.0679(19) 0.096(2) 0.0523(17) 0.0088(16) 0.0009(14) -0.0035(17)
C121 0.0589(17) 0.087(2) 0.0593(17) -0.0161(15) 0.0154(13) 0.0210(15)
C3 0.082(2) 0.097(2) 0.0388(14) 0.0014(15) 0.0220(14) 0.0061(18)
C115 0.070(2) 0.116(3) 0.0573(18) 0.026(2) 0.0206(16) 0.037(2)
C16 0.0676(19) 0.095(2) 0.0552(17) 0.0173(16) 0.0132(14) 0.0078(17)
C22 0.0596(19) 0.075(2) 0.100(3) -0.0007(18) -0.0036(17) 0.0124(16)
C103 0.089(3) 0.131(3) 0.0422(17) 0.0098(18) -0.0064(16) -0.023(2)
C114 0.0574(19) 0.159(4) 0.0460(17) 0.002(2) 0.0059(14) 0.009(2)
C102 0.101(3) 0.135(3) 0.0355(15) -0.0107(18) 0.0153(17) -0.031(2)
C14 0.066(2) 0.207(5) 0.0366(16) 0.009(3) 0.0126(15) 0.020(3)
C122 0.085(2) 0.138(3) 0.0587(19) -0.024(2) 0.0258(17) 0.030(2)
C113 0.075(2) 0.118(3) 0.0567(19) -0.014(2) 0.0030(16) -0.017(2)
C15 0.081(2) 0.149(4) 0.057(2) 0.031(2) 0.0180(18) 0.013(2)
C12 0.069(2) 0.098(2) 0.0580(18) -0.0120(17) 0.0183(15) 0.0047(18)
C13 0.076(2) 0.156(4) 0.061(2) -0.036(3) 0.0167(18) 0.006(2)

loop_
_atom_type_symbol
_atom_type_description
_atom_type_scat_dispersion_real
_atom_type_scat_dispersion_imag
_atom_type_scat_source
C C 0.0033 0.0016 'International Tables Vol C Tables 4.2.6.8 and 6.1.1.4'
H H 0.0000 0.0000 'International Tables Vol C Tables 4.2.6.8 and 6.1.1.4'
O O 0.0106 0.0060 'International Tables Vol C Tables 4.2.6.8 and 6.1.1.4'

loop_
_geom_angle_atom_site_label_1
_geom_angle_atom_site_label_2
_geom_angle_atom_site_label_3
_geom_angle
C9 O1 H1A 106(3)
C109 O11 H11A 109.5
C107 O12 C121 117.6(2)
C7 O2 C21 118.9(2)
C109 C108 C107 118.5(2)
C109 C108 C111 121.5(2)
C107 C108 C111 119.9(2)
O11 C109 C108 122.2(2)
O11 C109 C110 115.6(2)
C108 C109 C110 122.3(2)
O12 C107 C106 125.2(2)
O12 C107 C108 113.8(2)
C106 C107 C108 121.0(2)
C1 C10 C5 119.5(2)
C1 C10 C9 123.3(2)
C5 C10 C9 117.2(2)
C116 C111 C112 118.2(3)
C116 C111 C108 122.3(2)
C112 C111 C108 119.5(2)
C101 C110 C109 123.2(3)
C101 C110 C105 119.1(3)
C109 C110 C105 117.6(2)
O2 C7 C6 125.4(2)
O2 C7 C8 113.3(2)
C6 C7 C8 121.2(2)
C6 C5 C4 122.2(2)
C6 C5 C10 120.6(2)
C4 C5 C10 117.2(2)
C9 C8 C7 118.5(2)
C9 C8 C11 121.9(2)
C7 C8 C11 119.6(2)
C8 C9 O1 122.0(2)
C8 C9 C10 122.5(2)
O1 C9 C10 115.6(2)
C2 C1 C10 121.3(2)
C2 C1 H1B 119.4
C10 C1 H1B 119.4
C107 C106 C105 120.1(2)
C107 C106 H10A 120.0
C105 C106 H10A 120.0
C1 C2 C3 119.4(3)
C1 C2 H2A 120.3
C3 C2 H2A 120.3
C106 C105 C110 120.6(2)
C106 C105 C104 121.6(3)
C110 C105 C104 117.9(2)
C7 C6 C5 120.0(2)
C7 C6 H6A 120.0
C5 C6 H6A 120.0
C111 C116 C115 120.3(3)
C111 C116 H11B 119.9
C115 C116 H11B 119.9
C12 C11 C16 118.5(3)
C12 C11 C8 121.3(3)
C16 C11 C8 120.1(3)
C3 C4 C5 121.6(3)
C3 C4 H4A 119.2
C5 C4 H4A 119.2
O2 C21 C22 106.7(3)
O2 C21 H21A 110.4
C22 C21 H21A 110.4
O2 C21 H21B 110.4
C22 C21 H21B 110.4
H21A C21 H21B 108.6
C102 C101 C110 121.1(3)
C102 C101 H10B 119.4
C110 C101 H10B 119.4
C113 C112 C111 121.0(3)
C113 C112 H11C 119.5
C111 C112 H11C 119.5
C103 C104 C105 121.1(3)
C103 C104 H10C 119.5
C105 C104 H10C 119.5
O12 C121 C122 106.8(2)
O12 C121 H12A 110.4
C122 C121 H12A 110.4
O12 C121 H12B 110.4
C122 C121 H12B 110.4
H12A C121 H12B 108.6
C4 C3 C2 121.0(3)
C4 C3 H3A 119.5
C2 C3 H3A 119.5
C114 C115 C116 120.0(3)
C114 C115 H11D 120.0
C116 C115 H11D 120.0
C15 C16 C11 120.2(4)
C15 C16 H16A 119.9
C11 C16 H16A 119.9
C21 C22 H22A 109.5
C21 C22 H22B 109.5
H22A C22 H22B 109.5
C21 C22 H22C 109.5
H22A C22 H22C 109.5
H22B C22 H22C 109.5
C104 C103 C102 120.6(3)
C104 C103 H10D 119.7
C102 C103 H10D 119.7
C113 C114 C115 120.0(3)
C113 C114 H11E 120.0
C115 C114 H11E 120.0
C101 C102 C103 120.2(3)
C101 C102 H10E 119.9
C103 C102 H10E 119.9
C15 C14 C13 120.1(3)
C15 C14 H14A 120.0
C13 C14 H14A 120.0
C121 C122 H12C 109.5
C121 C122 H12D 109.5
H12C C122 H12D 109.5
C121 C122 H12E 109.5
H12C C122 H12E 109.5
H12D C122 H12E 109.5
C114 C113 C112 120.5(4)
C114 C113 H11F 119.8
C112 C113 H11F 119.8
C14 C15 C16 120.8(4)
C14 C15 H15A 119.6
C16 C15 H15A 119.6
C11 C12 C13 120.5(4)
C11 C12 H12F 119.7
C13 C12 H12F 119.7
C14 C13 C12 119.8(4)
C14 C13 H13A 120.1
C12 C13 H13A 120.1

loop_
_geom_bond_atom_site_label_1
_geom_bond_atom_site_label_2
_geom_bond_distance
O1 C9 1.378(3)
O1 H1A 0.80(4)
O11 C109 1.369(3)
O11 H11A 0.8200
O12 C107 1.361(3)
O12 C121 1.430(3)
O2 C7 1.360(3)
O2 C21 1.430(3)
C108 C109 1.372(3)
C108 C107 1.431(3)
C108 C111 1.494(3)
C109 C110 1.416(4)
C107 C106 1.364(4)
C10 C1 1.405(4)
C10 C5 1.421(3)
C10 C9 1.423(3)
C111 C116 1.379(4)
C111 C112 1.391(4)
C110 C101 1.407(4)
C110 C105 1.414(4)
C7 C6 1.363(4)
C7 C8 1.430(3)
C5 C6 1.408(4)
C5 C4 1.419(4)
C8 C9 1.367(4)
C8 C11 1.489(3)
C1 C2 1.367(4)
C1 H1B 0.9300
C106 C105 1.409(4)
C106 H10A 0.9300
C2 C3 1.393(4)
C2 H2A 0.9300
C105 C104 1.420(4)
C6 H6A 0.9300
C116 C115 1.402(5)
C116 H11B 0.9300
C11 C12 1.374(4)
C11 C16 1.398(4)
C4 C3 1.354(4)
C4 H4A 0.9300
C21 C22 1.497(4)
C21 H21A 0.9700
C21 H21B 0.9700
C101 C102 1.357(5)
C101 H10B 0.9300
C112 C113 1.375(4)
C112 H11C 0.9300
C104 C103 1.358(5)
C104 H10C 0.9300
C121 C122 1.499(4)
C121 H12A 0.9700
C121 H12B 0.9700
C3 H3A 0.9300
C115 C114 1.368(6)
C115 H11D 0.9300
C16 C15 1.376(5)
C16 H16A 0.9300
C22 H22A 0.9600
C22 H22B 0.9600
C22 H22C 0.9600
C103 C102 1.391(5)
C103 H10D 0.9300
C114 C113 1.361(6)
C114 H11E 0.9300
C102 H10E 0.9300
C14 C15 1.358(7)
C14 C13 1.371(7)
C14 H14A 0.9300
C122 H12C 0.9600
C122 H12D 0.9600
C122 H12E 0.9600
C113 H11F 0.9300
C15 H15A 0.9300
C12 C13 1.397(5)
C12 H12F 0.9300
C13 H13A 0.9300

loop_
_geom_hbond_atom_site_label_D
_geom_hbond_atom_site_label_H
_geom_hbond_atom_site_label_A
_geom_hbond_distance_DH
_geom_hbond_distance_HA
_geom_hbond_distance_DA
_geom_hbond_angle_DHA
O11 H11A O1 0.82 2.36 3.092(3) 148.4

loop_
_geom_torsion_atom_site_label_1
_geom_torsion_atom_site_label_2
_geom_torsion_atom_site_label_3
_geom_torsion_atom_site_label_4
_geom_torsion
C107 C108 C109 O11 179.3(2)
C111 C108 C109 O11 -3.3(4)
C107 C108 C109 C110 -1.3(4)
C111 C108 C109 C110 176.0(2)
C121 O12 C107 C106 -2.5(4)
C121 O12 C107 C108 174.8(2)
C109 C108 C107 O12 -176.4(2)
C111 C108 C107 O12 6.2(3)
C109 C108 C107 C106 1.0(4)
C111 C108 C107 C106 -176.3(2)
C109 C108 C111 C116 67.7(3)
C107 C108 C111 C116 -115.0(3)
C109 C108 C111 C112 -110.9(3)
C107 C108 C111 C112 66.4(3)
O11 C109 C110 C101 1.7(4)
C108 C109 C110 C101 -177.7(3)
O11 C109 C110 C105 179.8(2)
C108 C109 C110 C105 0.4(4)
C21 O2 C7 C6 2.1(4)
C21 O2 C7 C8 -180.0(2)
C1 C10 C5 C6 -178.5(3)
C9 C10 C5 C6 2.0(4)
C1 C10 C5 C4 0.4(4)
C9 C10 C5 C4 -179.2(2)
O2 C7 C8 C9 -177.5(2)
C6 C7 C8 C9 0.4(4)
O2 C7 C8 C11 3.1(4)
C6 C7 C8 C11 -178.9(3)
C7 C8 C9 O1 -178.1(2)
C11 C8 C9 O1 1.3(4)
C7 C8 C9 C10 1.8(4)
C11 C8 C9 C10 -178.8(2)
C1 C10 C9 C8 177.5(3)
C5 C10 C9 C8 -3.0(4)
C1 C10 C9 O1 -2.6(4)
C5 C10 C9 O1 176.9(2)
C5 C10 C1 C2 0.6(4)
C9 C10 C1 C2 -179.9(3)
O12 C107 C106 C105 177.2(2)
C108 C107 C106 C105 0.0(4)
C10 C1 C2 C3 -1.4(5)
C107 C106 C105 C110 -0.9(4)
C107 C106 C105 C104 -179.7(3)
C101 C110 C105 C106 178.9(3)
C109 C110 C105 C106 0.7(4)
C101 C110 C105 C104 -2.3(4)
C109 C110 C105 C104 179.5(3)
O2 C7 C6 C5 176.3(3)
C8 C7 C6 C5 -1.4(4)
C4 C5 C6 C7 -178.7(3)
C10 C5 C6 C7 0.1(4)
C112 C111 C116 C115 -0.8(4)
C108 C111 C116 C115 -179.5(2)
C9 C8 C11 C12 77.0(4)
C7 C8 C11 C12 -103.6(3)
C9 C8 C11 C16 -104.9(3)
C7 C8 C11 C16 74.4(3)
C6 C5 C4 C3 178.2(3)
C10 C5 C4 C3 -0.7(5)
C7 O2 C21 C22 -175.6(3)
C109 C110 C101 C102 179.3(3)
C105 C110 C101 C102 1.2(5)
C116 C111 C112 C113 0.5(4)
C108 C111 C112 C113 179.2(3)
C106 C105 C104 C103 -178.8(3)
C110 C105 C104 C103 2.4(5)
C107 O12 C121 C122 -175.2(3)
C5 C4 C3 C2 -0.1(5)
C1 C2 C3 C4 1.1(5)
C111 C116 C115 C114 0.1(4)
C12 C11 C16 C15 -1.7(4)
C8 C11 C16 C15 -179.8(3)
C105 C104 C103 C102 -1.3(6)
C116 C115 C114 C113 0.8(5)
C110 C101 C102 C103 0.0(6)
C104 C103 C102 C101 0.0(6)
C115 C114 C113 C112 -1.1(5)
C111 C112 C113 C114 0.4(5)
C13 C14 C15 C16 -1.3(6)
C11 C16 C15 C14 2.2(5)
C16 C11 C12 C13 0.2(5)
C8 C11 C12 C13 178.3(3)
C15 C14 C13 C12 -0.2(6)
C11 C12 C13 C14 0.7(5)
